data_4331601
loop_
_publ_author_name
'Mudring, Anja-Verena'
'Timofte, Tudor'
'Babai, Arash'

_publ_section_title
;
 Cluster-Type Basic Lanthanide Iodides
 [M6(\m6-O)(\m3-OH)8(H2O)24]I8(H2O)8(M = Nd, Eu, Tb, Dy)
;
_journal_coden_ASTM INOCAJ
_journal_issue 13
_journal_name_full 'Inorganic Chemistry'
_journal_page_first 5162
_journal_page_last 5166
_journal_paper_doi 10.1021/ic051234s
_journal_volume 45
_journal_year 2006
_chemical_formula_sum 'Eu6 H72 I8 O41'
_chemical_formula_weight 2655.54
_space_group_IT_number 58
_symmetry_space_group_name_Hall '-P 2 2n'
_symmetry_space_group_name_H-M 'P n n m'
_atom_sites_solution_hydrogens geom
_atom_sites_solution_primary direct
_atom_sites_solution_secondary difmap
_audit_creation_method SHELXL-97
_cell_angle_alpha 90.00
_cell_angle_beta 90.00
_cell_angle_gamma 90.00
_cell_formula_units_Z 2
_cell_length_a 13.066(2)
_cell_length_b 14.9815(19)
_cell_length_c 14.9941(18)
_cell_measurement_temperature 293(2)
_cell_volume 2935.1(7)
_computing_structure_refinement 'SHELXL-97 (Sheldrick, 1997)'
_diffrn_ambient_temperature 293(2)
_diffrn_measured_fraction_theta_full 0.993
_diffrn_measured_fraction_theta_max 0.993
_diffrn_radiation_monochromator graphite
_diffrn_radiation_source 'fine-focus sealed tube'
_diffrn_radiation_type MoK\a
_diffrn_radiation_wavelength 0.71073
_diffrn_reflns_av_R_equivalents 0.1766
_diffrn_reflns_av_sigmaI/netI 0.1078
_diffrn_reflns_limit_h_max 18
_diffrn_reflns_limit_h_min -18
_diffrn_reflns_limit_k_max 20
_diffrn_reflns_limit_k_min -20
_diffrn_reflns_limit_l_max 20
_diffrn_reflns_limit_l_min -20
_diffrn_reflns_number 40668
_diffrn_reflns_theta_full 29.63
_diffrn_reflns_theta_max 29.63
_diffrn_reflns_theta_min 1.92
_exptl_absorpt_coefficient_mu 10.604
_exptl_crystal_density_diffrn 3.005
_exptl_crystal_density_method 'not measured'
_exptl_crystal_F_000 2404
_refine_diff_density_max 0.194
_refine_diff_density_min -0.216
_refine_diff_density_rms 0.041
_refine_ls_extinction_method none
_refine_ls_goodness_of_fit_ref 0.910
_refine_ls_hydrogen_treatment mixed
_refine_ls_matrix_type full
_refine_ls_number_parameters 150
_refine_ls_number_reflns 4262
_refine_ls_number_restraints 0
_refine_ls_restrained_S_all 0.910
_refine_ls_R_factor_all 0.1060
_refine_ls_R_factor_gt 0.0540
_refine_ls_shift/su_max 0.041
_refine_ls_shift/su_mean 0.001
_refine_ls_structure_factor_coef Fsqd
_refine_ls_weighting_details 'calc w=1/[\s^2^(Fo^2^)+(0.0334P)^2^+0.0000P] where P=(Fo^2^+2Fc^2^)/3'
_refine_ls_weighting_scheme calc
_refine_ls_wR_factor_gt 0.0860
_refine_ls_wR_factor_ref 0.0998
_reflns_number_gt 2608
_reflns_number_total 4262
_reflns_threshold_expression >2sigma(I)
_cod_data_source_file ic051234ssup2.cif
_cod_data_source_block abscor
_cod_original_cell_volume 2935.0(7)
_cod_original_formula_sum 'H72 Eu6 I8 O41'
_cod_database_code 4331601

loop_
_symmetry_equiv_pos_as_xyz
'x, y, z'
'-x, -y, z'
'x+1/2, -y+1/2, -z+1/2'
'-x+1/2, y+1/2, -z+1/2'
'-x, -y, -z'
'x, y, -z'
'-x-1/2, y-1/2, z-1/2'
'x-1/2, -y-1/2, z-1/2'

loop_
_atom_site_label
_atom_site_type_symbol
_atom_site_fract_x
_atom_site_fract_y
_atom_site_fract_z
_atom_site_U_iso_or_equiv
_atom_site_adp_type
_atom_site_occupancy
_atom_site_symmetry_multiplicity
_atom_site_calc_flag
_atom_site_refinement_flags
Eu1 Eu 0.5000 0.5000 0.33013(7) 0.0519(5) Uani 1 2 d S
Eu2 Eu 0.45958(7) 0.66851(7) 0.5000 0.0505(5) Uani 1 2 d S
Eu3 Eu 0.69474(8) 0.53452(6) 0.5000 0.0506(5) Uani 1 2 d S
I1 I 0.5000 0.0000 -0.35147(15) 0.1084(9) Uani 1 2 d S
I2 I 0.28443(10) 0.21788(9) -0.26233(10) 0.0896(7) Uani 1 1 d .
I3 I 0.49522(17) 0.32317(14) 0.0000 0.0897(7) Uani 1 2 d S
O1 O 0.5000 0.5000 0.5000 0.060(5) Uani 1 4 d S
O2 O 0.6391(7) 0.4207(6) 0.3982(7) 0.056(2) Uani 1 1 d .
O3 O 0.5904(8) 0.6197(7) 0.6013(6) 0.056(2) Uani 1 1 d .
O4 O 0.3423(11) 0.4701(13) 0.2243(9) 0.111(6) Uani 1 1 d .
O5 O 0.5276(13) 0.3736(10) 0.2272(9) 0.100(5) Uani 1 1 d .
O6 O 0.4357(10) 0.7712(7) 0.6350(8) 0.075(3) Uani 1 1 d .
O7 O 0.5841(12) 0.8015(9) 0.5000 0.067(4) Uani 1 2 d S
O8 O 0.2874(13) 0.7396(11) 0.5000 0.079(5) Uani 1 2 d S
O9 O 0.8457(12) 0.4288(13) 0.5000 0.078(5) Uani 1 2 d S
O10 O 0.8074(8) 0.5523(9) 0.6354(8) 0.079(3) Uani 1 1 d .
O11 O 0.7797(14) 0.6892(14) 0.5000 0.095(6) Uani 1 2 d S
O12 O 0.0094(11) 0.6204(10) 0.6315(9) 0.091(4) Uani 1 1 d .
O13 O 0.234(3) 0.4185(18) 0.0626(18) 0.095(8) Uani 0.50 1 d P
O14 O 0.288(3) 0.545(3) 0.071(2) 0.127(12) Uani 0.50 1 d P

loop_
_atom_site_aniso_label
_atom_site_aniso_U_11
_atom_site_aniso_U_22
_atom_site_aniso_U_33
_atom_site_aniso_U_23
_atom_site_aniso_U_13
_atom_site_aniso_U_12
Eu1 0.0535(7) 0.0521(7) 0.0500(7) 0.000 0.000 -0.0003(5)
Eu2 0.0506(7) 0.0478(7) 0.0530(8) 0.000 0.000 0.0007(4)
Eu3 0.0483(7) 0.0510(7) 0.0526(7) 0.000 0.000 -0.0001(5)
I1 0.170(2) 0.0678(11) 0.0872(13) 0.000 0.000 -0.0118(13)
I2 0.0799(10) 0.0906(10) 0.0983(11) 0.0279(6) 0.0190(8) -0.0053(7)
I3 0.0986(14) 0.0998(14) 0.0708(11) 0.000 0.000 0.0064(12)
O1 0.064(14) 0.064(11) 0.052(10) 0.000 0.000 0.006(9)
O2 0.056(6) 0.056(6) 0.057(6) 0.000(4) 0.001(5) 0.009(4)
O3 0.054(6) 0.057(6) 0.057(6) 0.001(4) 0.007(5) -0.004(5)
O4 0.081(9) 0.183(17) 0.068(8) -0.023(9) -0.027(7) -0.013(9)
O5 0.126(13) 0.107(10) 0.068(7) -0.012(7) -0.003(8) 0.018(9)
O6 0.074(8) 0.063(6) 0.087(8) -0.023(6) 0.005(6) -0.009(6)
O7 0.080(11) 0.043(7) 0.079(10) 0.000 0.000 -0.010(7)
O8 0.080(11) 0.068(10) 0.089(12) 0.000 0.000 0.009(9)
O9 0.047(9) 0.130(15) 0.058(9) 0.000 0.000 0.022(9)
O10 0.049(6) 0.103(9) 0.084(8) -0.021(6) -0.007(6) -0.009(6)
O11 0.094(13) 0.095(13) 0.097(14) 0.000 0.000 -0.020(11)
O12 0.076(9) 0.111(10) 0.086(9) -0.011(6) 0.004(7) -0.006(7)
O13 0.12(2) 0.086(18) 0.078(17) 0.011(12) 0.019(16) 0.021(16)
O14 0.14(3) 0.14(3) 0.10(2) 0.017(19) -0.04(2) -0.02(2)

loop_
_atom_type_symbol
_atom_type_description
_atom_type_scat_dispersion_real
_atom_type_scat_dispersion_imag
_atom_type_scat_source
Eu Eu -0.1578 3.6682 'International Tables Vol C Tables 4.2.6.8 and 6.1.1.4'
O O 0.0106 0.0060 'International Tables Vol C Tables 4.2.6.8 and 6.1.1.4'
I I -0.4742 1.8119 'International Tables Vol C Tables 4.2.6.8 and 6.1.1.4'
H H 0.0000 0.0000 'International Tables Vol C Tables 4.2.6.8 and 6.1.1.4'

loop_
_geom_angle_atom_site_label_1
_geom_angle_atom_site_label_2
_geom_angle_atom_site_label_3
_geom_angle
_geom_angle_site_symmetry_1
_geom_angle_site_symmetry_3
O3 Eu1 O3 128.8(5) 6_556 5_666
O3 Eu1 O2 79.3(4) 6_556 .
O3 Eu1 O2 79.6(4) 5_666 .
O3 Eu1 O2 79.6(4) 6_556 2_665
O3 Eu1 O2 79.3(4) 5_666 2_665
O2 Eu1 O2 129.7(5) . 2_665
O3 Eu1 O5 140.8(5) 6_556 .
O3 Eu1 O5 76.4(4) 5_666 .
O2 Eu1 O5 77.0(4) . .
O2 Eu1 O5 139.1(4) 2_665 .
O3 Eu1 O5 76.4(4) 6_556 2_665
O3 Eu1 O5 140.8(5) 5_666 2_665
O2 Eu1 O5 139.1(4) . 2_665
O2 Eu1 O5 77.0(4) 2_665 2_665
O5 Eu1 O5 102.6(7) . 2_665
O3 Eu1 O1 64.4(2) 6_556 .
O3 Eu1 O1 64.4(2) 5_666 .
O2 Eu1 O1 64.8(2) . .
O2 Eu1 O1 64.8(2) 2_665 .
O5 Eu1 O1 128.7(3) . .
O5 Eu1 O1 128.7(3) 2_665 .
O3 Eu1 O4 140.8(5) 6_556 .
O3 Eu1 O4 75.2(5) 5_666 .
O2 Eu1 O4 139.7(5) . .
O2 Eu1 O4 75.4(4) 2_665 .
O5 Eu1 O4 66.9(5) . .
O5 Eu1 O4 68.9(6) 2_665 .
O1 Eu1 O4 127.0(3) . .
O3 Eu1 O4 75.2(5) 6_556 2_665
O3 Eu1 O4 140.8(5) 5_666 2_665
O2 Eu1 O4 75.4(4) . 2_665
O2 Eu1 O4 139.7(5) 2_665 2_665
O5 Eu1 O4 68.9(6) . 2_665
O5 Eu1 O4 66.9(5) 2_665 2_665
O1 Eu1 O4 127.0(3) . 2_665
O4 Eu1 O4 106.1(7) . 2_665
O3 Eu1 Eu2 40.9(3) 6_556 .
O3 Eu1 Eu2 98.6(2) 5_666 .
O2 Eu1 Eu2 99.0(2) . .
O2 Eu1 Eu2 41.1(2) 2_665 .
O5 Eu1 Eu2 174.0(3) . .
O5 Eu1 Eu2 83.3(3) 2_665 .
O1 Eu1 Eu2 45.360(19) . .
O4 Eu1 Eu2 115.3(4) . .
O4 Eu1 Eu2 114.7(4) 2_665 .
O3 Eu1 Eu2 98.6(2) 6_556 5_666
O3 Eu1 Eu2 40.9(3) 5_666 5_666
O2 Eu1 Eu2 41.1(2) . 5_666
O2 Eu1 Eu2 99.0(2) 2_665 5_666
O5 Eu1 Eu2 83.3(3) . 5_666
O5 Eu1 Eu2 174.0(3) 2_665 5_666
O1 Eu1 Eu2 45.360(19) . 5_666
O4 Eu1 Eu2 114.7(4) . 5_666
O4 Eu1 Eu2 115.3(4) 2_665 5_666
Eu2 Eu1 Eu2 90.72(4) . 5_666
O3 Eu1 Eu3 40.8(2) 6_556 .
O3 Eu1 Eu3 98.7(3) 5_666 .
O2 Eu1 Eu3 40.8(2) . .
O2 Eu1 Eu3 99.3(2) 2_665 .
O5 Eu1 Eu3 116.4(4) . .
O5 Eu1 Eu3 115.5(4) 2_665 .
O1 Eu1 Eu3 45.549(17) . .
O4 Eu1 Eu3 172.5(3) . .
O4 Eu1 Eu3 81.4(3) 2_665 .
Eu2 Eu1 Eu3 60.71(3) . .
Eu2 Eu1 Eu3 60.33(3) 5_666 .
O3 Eu2 O3 78.5(5) 6_556 .
O3 Eu2 O2 79.1(4) 6_556 2_665
O3 Eu2 O2 127.9(3) . 2_665
O3 Eu2 O2 127.9(3) 6_556 5_666
O3 Eu2 O2 79.1(4) . 5_666
O2 Eu2 O2 78.9(5) 2_665 5_666
O3 Eu2 O8 140.7(2) 6_556 .
O3 Eu2 O8 140.7(2) . .
O2 Eu2 O8 75.7(4) 2_665 .
O2 Eu2 O8 75.7(4) 5_666 .
O3 Eu2 O6 140.3(4) 6_556 .
O3 Eu2 O6 76.7(4) . .
O2 Eu2 O6 140.4(4) 2_665 .
O2 Eu2 O6 76.5(3) 5_666 .
O8 Eu2 O6 68.5(4) . .
O3 Eu2 O6 76.7(4) 6_556 6_556
O3 Eu2 O6 140.3(4) . 6_556
O2 Eu2 O6 76.5(3) 2_665 6_556
O2 Eu2 O6 140.4(4) 5_666 6_556
O8 Eu2 O6 68.5(4) . 6_556
O6 Eu2 O6 104.4(6) . 6_556
O3 Eu2 O7 77.6(4) 6_556 .
O3 Eu2 O7 77.6(4) . .
O2 Eu2 O7 140.3(2) 2_665 .
O2 Eu2 O7 140.3(2) 5_666 .
O8 Eu2 O7 103.9(5) . .
O6 Eu2 O7 67.2(3) . .
O6 Eu2 O7 67.2(3) 6_556 .
O3 Eu2 O1 63.7(2) 6_556 .
O3 Eu2 O1 63.7(2) . .
O2 Eu2 O1 64.3(2) 2_665 .
O2 Eu2 O1 64.3(2) 5_666 .
O8 Eu2 O1 127.2(4) . .
O6 Eu2 O1 127.8(3) . .
O6 Eu2 O1 127.8(3) 6_556 .
O7 Eu2 O1 128.9(4) . .
O3 Eu2 Eu1 40.5(2) 6_556 .
O3 Eu2 Eu1 97.4(2) . .
O2 Eu2 Eu1 41.0(2) 2_665 .
O2 Eu2 Eu1 97.9(2) 5_666 .
O8 Eu2 Eu1 115.4(2) . .
O6 Eu2 Eu1 172.4(3) . .
O6 Eu2 Eu1 83.2(3) 6_556 .
O7 Eu2 Eu1 116.6(2) . .
O1 Eu2 Eu1 44.640(19) . .
O3 Eu2 Eu1 97.4(2) 6_556 5_666
O3 Eu2 Eu1 40.5(2) . 5_666
O2 Eu2 Eu1 97.9(2) 2_665 5_666
O2 Eu2 Eu1 41.0(2) 5_666 5_666
O8 Eu2 Eu1 115.4(2) . 5_666
O6 Eu2 Eu1 83.2(3) . 5_666
O6 Eu2 Eu1 172.4(3) 6_556 5_666
O7 Eu2 Eu1 116.6(2) . 5_666
O1 Eu2 Eu1 44.640(19) . 5_666
Eu1 Eu2 Eu1 89.28(4) . 5_666
O3 Eu2 Eu3 98.0(2) 6_556 5_666
O3 Eu2 Eu3 98.0(2) . 5_666
O2 Eu2 Eu3 40.6(2) 2_665 5_666
O2 Eu2 Eu3 40.6(2) 5_666 5_666
O8 Eu2 Eu3 81.8(4) . 5_666
O6 Eu2 Eu3 115.7(3) . 5_666
O6 Eu2 Eu3 115.7(3) 6_556 5_666
O7 Eu2 Eu3 174.3(4) . 5_666
O1 Eu2 Eu3 45.35(2) . 5_666
Eu1 Eu2 Eu3 60.00(2) . 5_666
Eu1 Eu2 Eu3 60.00(2) 5_666 5_666
O2 Eu3 O2 78.9(5) . 6_556
O2 Eu3 O3 127.3(3) . .
O2 Eu3 O3 78.7(4) 6_556 .
O2 Eu3 O3 78.7(4) . 6_556
O2 Eu3 O3 127.3(3) 6_556 6_556
O3 Eu3 O3 78.2(5) . 6_556
O2 Eu3 O10 139.8(4) . .
O2 Eu3 O10 74.9(4) 6_556 .
O3 Eu3 O10 76.5(4) . .
O3 Eu3 O10 141.5(4) 6_556 .
O2 Eu3 O10 74.9(4) . 6_556
O2 Eu3 O10 139.8(4) 6_556 6_556
O3 Eu3 O10 141.5(4) . 6_556
O3 Eu3 O10 76.5(4) 6_556 6_556
O10 Eu3 O10 107.2(5) . 6_556
O2 Eu3 O9 78.0(4) . .
O2 Eu3 O9 78.0(4) 6_556 .
O3 Eu3 O9 140.7(3) . .
O3 Eu3 O9 140.7(3) 6_556 .
O10 Eu3 O9 67.1(4) . .
O10 Eu3 O9 67.1(4) 6_556 .
O2 Eu3 O11 140.5(2) . .
O2 Eu3 O11 140.5(2) 6_556 .
O3 Eu3 O11 76.5(4) . .
O3 Eu3 O11 76.5(4) 6_556 .
O10 Eu3 O11 69.7(4) . .
O10 Eu3 O11 69.7(4) 6_556 .
O9 Eu3 O11 103.2(6) . .
O2 Eu3 O1 64.0(2) . .
O2 Eu3 O1 64.0(2) 6_556 .
O3 Eu3 O1 63.3(2) . .
O3 Eu3 O1 63.3(2) 6_556 .
O10 Eu3 O1 126.4(3) . .
O10 Eu3 O1 126.4(3) 6_556 .
O9 Eu3 O1 129.8(4) . .
O11 Eu3 O1 127.1(4) . .
O2 Eu3 Eu1 40.7(2) . .
O2 Eu3 Eu1 97.6(2) 6_556 .
O3 Eu3 Eu1 97.0(3) . .
O3 Eu3 Eu1 40.3(2) 6_556 .
O10 Eu3 Eu1 170.8(3) . .
O10 Eu3 Eu1 81.9(3) 6_556 .
O9 Eu3 Eu1 117.2(3) . .
O11 Eu3 Eu1 115.5(3) . .
O1 Eu3 Eu1 44.451(17) . .
O2 Eu3 Eu1 97.6(2) . 5_666
O2 Eu3 Eu1 40.7(2) 6_556 5_666
O3 Eu3 Eu1 40.3(2) . 5_666
O3 Eu3 Eu1 97.0(3) 6_556 5_666
O10 Eu3 Eu1 81.9(3) . 5_666
O10 Eu3 Eu1 170.8(3) 6_556 5_666
O9 Eu3 Eu1 117.2(3) . 5_666
O11 Eu3 Eu1 115.5(3) . 5_666
O1 Eu3 Eu1 44.451(17) . 5_666
Eu1 Eu3 Eu1 88.90(3) . 5_666
O2 Eu3 Eu2 40.6(2) . 5_666
O2 Eu3 Eu2 40.6(2) 6_556 5_666
O3 Eu3 Eu2 97.4(2) . 5_666
O3 Eu3 Eu2 97.4(2) 6_556 5_666
O10 Eu3 Eu2 114.2(3) . 5_666
O10 Eu3 Eu2 114.2(3) 6_556 5_666
O9 Eu3 Eu2 84.8(4) . 5_666
O11 Eu3 Eu2 172.1(5) . 5_666
O1 Eu3 Eu2 44.97(2) . 5_666
Eu1 Eu3 Eu2 59.667(18) . 5_666
Eu1 Eu3 Eu2 59.667(18) 5_666 5_666
Eu1 O1 Eu1 180.0 . 5_666
Eu1 O1 Eu2 90.0 . .
Eu1 O1 Eu2 90.0 5_666 .
Eu1 O1 Eu2 90.0 . 5_666
Eu1 O1 Eu2 90.0 5_666 5_666
Eu2 O1 Eu2 180.0 . 5_666
Eu1 O1 Eu3 90.0 . .
Eu1 O1 Eu3 90.0 5_666 .
Eu2 O1 Eu3 90.33(3) . .
Eu2 O1 Eu3 89.67(3) 5_666 .
Eu1 O1 Eu3 90.0 . 5_666
Eu1 O1 Eu3 90.0 5_666 5_666
Eu2 O1 Eu3 89.67(3) . 5_666
Eu2 O1 Eu3 90.33(3) 5_666 5_666
Eu3 O1 Eu3 180.0 . 5_666
Eu1 O2 Eu3 98.5(3) . .
Eu1 O2 Eu2 98.0(3) . 5_666
Eu3 O2 Eu2 98.8(4) . 5_666
Eu1 O3 Eu2 98.6(4) 5_666 .
Eu1 O3 Eu3 98.9(4) 5_666 .
Eu2 O3 Eu3 99.5(3) . .

loop_
_geom_bond_atom_site_label_1
_geom_bond_atom_site_label_2
_geom_bond_distance
_geom_bond_site_symmetry_2
Eu1 O3 2.382(10) 6_556
Eu1 O3 2.382(10) 5_666
Eu1 O2 2.399(9) .
Eu1 O2 2.399(9) 2_665
Eu1 O5 2.470(14) .
Eu1 O5 2.470(14) 2_665
Eu1 O1 2.5471(11) .
Eu1 O4 2.639(12) .
Eu1 O4 2.639(12) 2_665
Eu1 Eu2 3.6249(9) .
Eu1 Eu2 3.6249(9) 5_666
Eu1 Eu3 3.6372(11) .
Eu2 O3 2.400(11) 6_556
Eu2 O3 2.400(11) .
Eu2 O2 2.404(10) 2_665
Eu2 O2 2.404(10) 5_666
Eu2 O8 2.489(17) .
Eu2 O6 2.561(11) .
Eu2 O6 2.561(11) 6_556
Eu2 O7 2.572(14) .
Eu2 O1 2.5793(11) .
Eu2 Eu1 3.6249(9) 5_666
Eu2 Eu3 3.6494(15) 5_666
Eu3 O2 2.402(10) .
Eu3 O2 2.402(10) 6_556
Eu3 O3 2.407(10) .
Eu3 O3 2.407(10) 6_556
Eu3 O10 2.522(12) .
Eu3 O10 2.522(12) 6_556
Eu3 O9 2.530(16) .
Eu3 O11 2.57(2) .
Eu3 O1 2.5964(11) .
Eu3 Eu1 3.6372(11) 5_666
Eu3 Eu2 3.6494(15) 5_666
O1 Eu1 2.5471(11) 5_666
O1 Eu2 2.5793(11) 5_666
O1 Eu3 2.5964(11) 5_666
O2 Eu2 2.404(10) 5_666
O3 Eu1 2.382(10) 5_666
